data_4303527
loop_
_publ_author_name
'Jian-Kai Cheng'
'Jian Zhang'
'Pei-Xiu Yin'
'Qi-Pu Lin'
'Zhao-Ji Li'
'Yuan-Gen Yao'

_publ_contact_author_address
;
The State Key Laboratory of Structure Chemistry, 
Fujian Institute of Research on the Structure of Matter, 
the Chinese Academy of Sciences,
Fuzhou, Fujian, 350002
P. R. China
;
_publ_contact_author_email yyg@fjirsm.ac.cn
_publ_contact_author_fax 86-591-83714946
_publ_contact_author_name 'Yuan-Gen Yao'
_publ_contact_author_phone 86-591-83711523
_publ_section_title
;
Temperature-Controlled Syntheses of Substituted 1,2,4-Triazolelead(II)
Complexes: Active Lone Pair and N-H...X (X = Cl, Br, I) Hydrogen Bonds
;
_journal_name_full 'Inorganic Chemistry'
_journal_page_first 9992
_journal_page_last 9994
_journal_paper_doi 10.1021/ic901653y
_journal_volume 48
_journal_year 2009
_chemical_formula_moiety 'C2 H5 Cl N6 Pb S'
_chemical_formula_sum 'C2 H5 Cl N6 Pb S'
_chemical_formula_weight 387.84
_chemical_name_systematic
;
 ?
;
_space_group_IT_number 14
_symmetry_cell_setting monoclinic
_symmetry_space_group_name_Hall '-P 2ybc'
_symmetry_space_group_name_H-M 'P 1 21/c 1'
_atom_sites_solution_hydrogens geom
_atom_sites_solution_primary direct
_atom_sites_solution_secondary difmap
_audit_creation_method SHELXL-97
_cell_angle_alpha 90.00
_cell_angle_beta 106.476(5)
_cell_angle_gamma 90.00
_cell_formula_units_Z 4
_cell_length_a 9.577(4)
_cell_length_b 11.411(4)
_cell_length_c 7.492(3)
_cell_measurement_reflns_used 2079
_cell_measurement_temperature 296(2)
_cell_measurement_theta_max 27.49
_cell_measurement_theta_min 2.85
_cell_volume 785.1(5)
_computing_cell_refinement CrystalClear
_computing_data_collection 'CrystalClear (Rigaku, 2005)'
_computing_data_reduction CrystalClear
_computing_molecular_graphics 'SHELXTL (Bruker, 2002)'
_computing_publication_material SHELXTL
_computing_structure_refinement 'SHELXL97 (Sheldrick, 1997)'
_computing_structure_solution 'SHELXS97 (Sheldrick, 1997)'
_diffrn_ambient_temperature 296(2)
_diffrn_measured_fraction_theta_full 0.967
_diffrn_measured_fraction_theta_max 0.967
_diffrn_measurement_device_type 'Rigaku Mercury CCD diffractometer'
_diffrn_measurement_method '\w scans'
_diffrn_radiation_monochromator graphite
_diffrn_radiation_source 'fine-focus sealed tube'
_diffrn_radiation_type MoK\a
_diffrn_radiation_wavelength 0.71073
_diffrn_reflns_av_R_equivalents 0.0470
_diffrn_reflns_av_sigmaI/netI 0.0441
_diffrn_reflns_limit_h_max 12
_diffrn_reflns_limit_h_min -12
_diffrn_reflns_limit_k_max 13
_diffrn_reflns_limit_k_min -14
_diffrn_reflns_limit_l_max 9
_diffrn_reflns_limit_l_min -9
_diffrn_reflns_number 5892
_diffrn_reflns_theta_full 27.49
_diffrn_reflns_theta_max 27.49
_diffrn_reflns_theta_min 2.85
_diffrn_standards_decay_% 0
_diffrn_standards_interval_count 0
_diffrn_standards_interval_time .
_diffrn_standards_number 0
_exptl_absorpt_coefficient_mu 22.037
_exptl_absorpt_correction_T_max .332
_exptl_absorpt_correction_T_min .082
_exptl_absorpt_correction_type empirical
_exptl_absorpt_process_details 'SADABS (Sheldrick, 1996)'
_exptl_crystal_colour White
_exptl_crystal_density_diffrn 3.281
_exptl_crystal_density_method 'not measured'
_exptl_crystal_description Prism
_exptl_crystal_F_000 696
_exptl_crystal_size_max 0.12
_exptl_crystal_size_mid 0.10
_exptl_crystal_size_min 0.05
_refine_diff_density_max 2.159
_refine_diff_density_min -1.515
_refine_diff_density_rms 0.232
_refine_ls_extinction_method none
_refine_ls_goodness_of_fit_ref 1.019
_refine_ls_hydrogen_treatment constr
_refine_ls_matrix_type full
_refine_ls_number_parameters 100
_refine_ls_number_reflns 1801
_refine_ls_number_restraints 1
_refine_ls_restrained_S_all 1.031
_refine_ls_R_factor_gt 0.0273
_refine_ls_shift/su_max 0.001
_refine_ls_shift/su_mean 0.000
_refine_ls_structure_factor_coef Fsqd
_refine_ls_weighting_details 'calc w=1/[\s^2^(Fo^2^)+(0.0269P)^2^+0.0000P] where P=(Fo^2^+2Fc^2^)/3'
_refine_ls_weighting_scheme calc
_refine_ls_wR_factor_gt 0.0584
_refine_ls_wR_factor_ref 0.0612
_reflns_number_gt 1496
_reflns_number_total 1801
_reflns_threshold_expression I>2\s(I)
_cod_data_source_file ic901653y_si_001_1.cif
_cod_data_source_block 1
_cod_depositor_comments
;
The following automatic conversions were performed:
'_symmetry_cell_setting' value 'Monoclinic' changed to 'monoclinic'
according to '/home/saulius/struct/CIF-dictionaries/cif_core.dic'
dictionary named 'cif_core.dic' version 2.4.1 from 2010-06-29.

Automatic conversion script
Id: cif_fix_enum 1527 2010-12-29 10:47:43Z saulius 
;
_cod_database_code 4303527
_refine_ls_r_factor_ref 0.0337

loop_
_symmetry_equiv_pos_as_xyz
'x, y, z'
'-x, y+1/2, -z+1/2'
'-x, -y, -z'
'x, -y-1/2, z-1/2'

loop_
_atom_site_label
_atom_site_type_symbol
_atom_site_fract_x
_atom_site_fract_y
_atom_site_fract_z
_atom_site_U_iso_or_equiv
_atom_site_adp_type
_atom_site_occupancy
_atom_site_symmetry_multiplicity
_atom_site_calc_flag
_atom_site_refinement_flags
_atom_site_disorder_assembly
_atom_site_disorder_group
Pb1 Pb 0.65868(2) 0.16120(2) 0.42867(3) 0.01909(10) Uani 1 1 d U . .
Cl1 Cl 0.85167(19) 0.12779(17) 0.8254(2) 0.0328(4) Uani 1 1 d U . .
S1 S 0.46312(19) 0.12754(16) 0.0691(2) 0.0256(4) Uani 1 1 d . . .
N1 N 0.2553(5) 0.2767(4) 0.1285(6) 0.0150(10) Uani 1 1 d . . .
N2 N 0.4332(5) 0.3650(5) 0.0508(7) 0.0190(11) Uani 1 1 d . . .
N3 N 0.3377(5) 0.4504(4) 0.0827(6) 0.0165(11) Uani 1 1 d . . .
N4 N 0.1204(6) 0.4424(4) 0.1754(7) 0.0255(13) Uani 1 1 d . . .
H4A H 0.0444 0.4032 0.1783 0.031 Uiso 1 1 calc R . .
N5 N 0.1355(6) 0.5636(5) 0.2155(7) 0.0267(13) Uani 1 1 d . . .
H5A H 0.1615 0.5742 0.3397 0.032 Uiso 1 1 calc R . .
H5B H 0.0495 0.5996 0.1669 0.032 Uiso 1 1 calc R . .
N6 N 0.1670(6) 0.1913(5) 0.1742(7) 0.0258(13) Uani 1 1 d . . .
H6A H 0.0919 0.2117 0.2082 0.031 Uiso 1 1 calc R . .
H6B H 0.1876 0.1183 0.1684 0.031 Uiso 1 1 calc R . .
C1 C 0.3836(7) 0.2610(6) 0.0799(7) 0.0183(13) Uani 1 1 d . . .
C2 C 0.2341(6) 0.3932(5) 0.1323(7) 0.0157(12) Uani 1 1 d . . .

loop_
_atom_site_aniso_label
_atom_site_aniso_U_11
_atom_site_aniso_U_22
_atom_site_aniso_U_33
_atom_site_aniso_U_23
_atom_site_aniso_U_13
_atom_site_aniso_U_12
Pb1 0.02225(14) 0.01721(18) 0.01947(14) 0.00018(9) 0.00860(10) -0.00117(9)
Cl1 0.0277(9) 0.0429(11) 0.0281(7) -0.0016(8) 0.0080(6) 0.0061(8)
S1 0.0335(10) 0.0198(10) 0.0223(7) -0.0014(7) 0.0058(7) 0.0065(8)
N1 0.020(3) 0.014(3) 0.011(2) -0.0016(19) 0.006(2) -0.004(2)
N2 0.018(3) 0.018(3) 0.022(3) -0.003(2) 0.007(2) 0.001(2)
N3 0.020(3) 0.009(3) 0.021(2) 0.0022(19) 0.007(2) 0.004(2)
N4 0.022(3) 0.016(3) 0.042(3) -0.003(2) 0.015(3) -0.002(2)
N5 0.030(3) 0.021(3) 0.033(3) -0.010(2) 0.016(3) 0.001(3)
N6 0.030(3) 0.015(3) 0.038(3) -0.002(2) 0.020(3) -0.006(2)
C1 0.024(3) 0.020(4) 0.011(3) -0.002(2) 0.005(2) 0.004(3)
C2 0.019(3) 0.013(3) 0.013(3) 0.000(2) 0.002(2) 0.001(2)

loop_
_atom_type_symbol
_atom_type_description
_atom_type_scat_dispersion_real
_atom_type_scat_dispersion_imag
_atom_type_scat_source
C C 0.0033 0.0016 'International Tables Vol C Tables 4.2.6.8 and 6.1.1.4'
H H 0.0000 0.0000 'International Tables Vol C Tables 4.2.6.8 and 6.1.1.4'
N N 0.0061 0.0033 'International Tables Vol C Tables 4.2.6.8 and 6.1.1.4'
S S 0.1246 0.1234 'International Tables Vol C Tables 4.2.6.8 and 6.1.1.4'
Cl Cl 0.1484 0.1585 'International Tables Vol C Tables 4.2.6.8 and 6.1.1.4'
Pb Pb -3.3944 10.1111 'International Tables Vol C Tables 4.2.6.8 and 6.1.1.4'

loop_
_geom_angle_atom_site_label_1
_geom_angle_atom_site_label_2
_geom_angle_atom_site_label_3
_geom_angle
_geom_angle_site_symmetry_1
_geom_angle_site_symmetry_3
_geom_angle_publ_flag
N3 Pb1 N2 85.36(15) 2_645 4_566 ?
N3 Pb1 N5 63.92(14) 2_645 2_645 ?
N2 Pb1 N5 149.06(15) 4_566 2_645 ?
N3 Pb1 S1 80.99(11) 2_645 . ?
N2 Pb1 S1 85.86(12) 4_566 . ?
N5 Pb1 S1 85.73(13) 2_645 . ?
N3 Pb1 Cl1 84.18(11) 2_645 . ?
N2 Pb1 Cl1 88.68(12) 4_566 . ?
N5 Pb1 Cl1 91.64(12) 2_645 . ?
S1 Pb1 Cl1 164.56(6) . . ?
C1 S1 Pb1 90.97(19) . . ?
C2 N1 C1 106.4(5) . . ?
C2 N1 N6 125.3(5) . . ?
C1 N1 N6 128.2(5) . . ?
C1 N2 N3 108.3(5) . . ?
C1 N2 Pb1 109.3(4) . 4_565 ?
N3 N2 Pb1 142.2(4) . 4_565 ?
C2 N3 N2 106.4(5) . . ?
C2 N3 Pb1 121.5(4) . 2_655 ?
N2 N3 Pb1 132.1(4) . 2_655 ?
C2 N4 N5 114.8(5) . . ?
C2 N4 H4A 122.6 . . ?
N5 N4 H4A 122.6 . . ?
N4 N5 Pb1 110.8(3) . 2_655 ?
N4 N5 H5A 109.5 . . ?
Pb1 N5 H5A 109.5 2_655 . ?
N4 N5 H5B 109.5 . . ?
Pb1 N5 H5B 109.5 2_655 . ?
H5A N5 H5B 108.1 . . ?
N1 N6 H6A 120.0 . . ?
N1 N6 H6B 120.0 . . ?
H6A N6 H6B 120.0 . . ?
N2 C1 N1 108.3(5) . . ?
N2 C1 S1 127.3(5) . . ?
N1 C1 S1 124.4(5) . . ?
N3 C2 N4 125.7(6) . . ?
N3 C2 N1 110.5(5) . . ?
N4 C2 N1 123.7(5) . . ?

loop_
_geom_bond_atom_site_label_1
_geom_bond_atom_site_label_2
_geom_bond_distance
_geom_bond_site_symmetry_2
_geom_bond_publ_flag
Pb1 N3 2.407(5) 2_645 ?
Pb1 N2 2.590(5) 4_566 ?
Pb1 N5 2.739(5) 2_645 ?
Pb1 S1 2.8375(19) . ?
Pb1 Cl1 3.0460(19) . ?
S1 C1 1.715(7) . ?
N1 C2 1.346(8) . ?
N1 C1 1.388(7) . ?
N1 N6 1.395(6) . ?
N2 C1 1.319(8) . ?
N2 N3 1.403(6) . ?
N2 Pb1 2.590(5) 4_565 ?
N3 C2 1.326(7) . ?
N3 Pb1 2.407(5) 2_655 ?
N4 C2 1.343(7) . ?
N4 N5 1.414(7) . ?
N4 H4A 0.8600 . ?
N5 Pb1 2.739(5) 2_655 ?
N5 H5A 0.9000 . ?
N5 H5B 0.9000 . ?
N6 H6A 0.8600 . ?
N6 H6B 0.8600 . ?

loop_
_geom_hbond_atom_site_label_D
_geom_hbond_atom_site_label_H
_geom_hbond_atom_site_label_A
_geom_hbond_distance_DH
_geom_hbond_distance_HA
_geom_hbond_distance_DA
_geom_hbond_angle_DHA
_geom_hbond_site_symmetry_A
N4 H4A Cl1 0.86 2.43 3.189(6) 147.7 4_465
N5 H5A Cl1 0.90 2.62 3.484(6) 161.2 2_656
N5 H5B N4 0.90 2.66 3.243(8) 123.2 3_565
N6 H6B Cl1 0.86 2.84 3.646(6) 157.7 3_656

loop_
_geom_torsion_atom_site_label_1
_geom_torsion_atom_site_label_2
_geom_torsion_atom_site_label_3
_geom_torsion_atom_site_label_4
_geom_torsion
_geom_torsion_site_symmetry_1
_geom_torsion_site_symmetry_2
_geom_torsion_site_symmetry_3
_geom_torsion_site_symmetry_4
_geom_torsion_publ_flag
N3 Pb1 S1 C1 156.1(2) 2_645 . . . ?
N2 Pb1 S1 C1 70.1(3) 4_566 . . . ?
N5 Pb1 S1 C1 -139.7(2) 2_645 . . . ?
Cl1 Pb1 S1 C1 139.7(3) . . . . ?
C1 N2 N3 C2 0.6(6) . . . . ?
Pb1 N2 N3 C2 173.3(5) 4_565 . . . ?
C1 N2 N3 Pb1 178.4(4) . . . 2_655 ?
Pb1 N2 N3 Pb1 -8.9(8) 4_565 . . 2_655 ?
C2 N4 N5 Pb1 20.1(6) . . . 2_655 ?
N3 N2 C1 N1 0.7(6) . . . . ?
Pb1 N2 C1 N1 -174.5(3) 4_565 . . . ?
N3 N2 C1 S1 -177.2(4) . . . . ?
Pb1 N2 C1 S1 7.5(6) 4_565 . . . ?
C2 N1 C1 N2 -1.8(6) . . . . ?
N6 N1 C1 N2 -178.9(5) . . . . ?
C2 N1 C1 S1 176.2(4) . . . . ?
N6 N1 C1 S1 -0.9(8) . . . . ?
Pb1 S1 C1 N2 79.4(5) . . . . ?
Pb1 S1 C1 N1 -98.3(5) . . . . ?
N2 N3 C2 N4 -179.9(6) . . . . ?
Pb1 N3 C2 N4 2.0(8) 2_655 . . . ?
N2 N3 C2 N1 -1.8(6) . . . . ?
Pb1 N3 C2 N1 -179.9(3) 2_655 . . . ?
N5 N4 C2 N3 -16.8(9) . . . . ?
N5 N4 C2 N1 165.4(5) . . . . ?
C1 N1 C2 N3 2.3(6) . . . . ?
N6 N1 C2 N3 179.5(5) . . . . ?
C1 N1 C2 N4 -179.6(5) . . . . ?
N6 N1 C2 N4 -2.4(8) . . . . ?
